data_4333557
loop_
_publ_author_name
'Mehmet Ali Celik'
'Chandrakanta Dash'
'Venkata A. K. Adiraju'
'Animesh Das'
'Muhammed Yousufuddin'
'Gernot Frenking'
'H. V. Rasika Dias'

_publ_contact_author_address
;Department of Chemistry and Biochemistry
The University of Texas at Arlington
700 Planetarium Place, Room 130 CPB
Arlington, Texas 76019-0065, USA
;
_publ_contact_author_email dias@uta.edu
_publ_contact_author_fax 817-272-3808
_publ_contact_author_name 'Rasika Dias'
_publ_contact_author_phone 817-272-3813
_publ_section_title
;
 End-On and Side-On \p-Acid Ligand Adducts of Gold(I): Carbonyl, Cyanide,
 Isocyanide, and Cyclooctyne Gold(I) Complexes Supported by N-Heterocyclic
 Carbenes and Phosphines
;
_journal_name_full 'Inorganic Chemistry'
_journal_page_first 729
_journal_page_last 742
_journal_paper_doi 10.1021/ic301869v
_journal_volume 52
_journal_year 2013
_chemical_formula_sum 'C36 H52 Au Cl2 F6 N2 Sb'
_chemical_formula_weight 1016.41
_chemical_name_common '[(SIDipp)Au(cyclooctyne)][SbF6]'
_chemical_name_systematic
; 
 ? 
;
_space_group_IT_number 14
_symmetry_cell_setting monoclinic
_symmetry_space_group_name_Hall '-P 2ybc'
_symmetry_space_group_name_H-M 'P 1 21/c 1'
_atom_sites_solution_hydrogens geom
_atom_sites_solution_primary direct
_atom_sites_solution_secondary difmap
_audit_creation_method SHELXL-97
_cell_angle_alpha 90.00
_cell_angle_beta 120.917(3)
_cell_angle_gamma 90.00
_cell_formula_units_Z 4
_cell_length_a 14.1827(9)
_cell_length_b 14.4496(9)
_cell_length_c 22.4045(11)
_cell_measurement_reflns_used 9897
_cell_measurement_temperature 100(2)
_cell_measurement_theta_max 28.23
_cell_measurement_theta_min 2.19
_cell_volume 3939.1(4)
_computing_cell_refinement 'Bruker SMART'
_computing_data_collection 'Bruker SMART'
_computing_data_reduction 'Bruker SAINT'
_computing_molecular_graphics 'Bruker SHELXTL'
_computing_publication_material 'Bruker SHELXTL'
_computing_structure_refinement 'SHELXL-97 (Sheldrick, 1997)'
_computing_structure_solution 'SHELXS-97 (Sheldrick, 1990)'
_diffrn_ambient_temperature 100(2)
_diffrn_measured_fraction_theta_full 0.999
_diffrn_measured_fraction_theta_max 0.999
_diffrn_measurement_device_type 'CCD area detector'
_diffrn_measurement_method 'phi and omega scans'
_diffrn_radiation_monochromator graphite
_diffrn_radiation_source 'fine-focus sealed tube'
_diffrn_radiation_type MoK\a
_diffrn_radiation_wavelength 0.71073
_diffrn_reflns_av_R_equivalents 0.0369
_diffrn_reflns_av_sigmaI/netI 0.0345
_diffrn_reflns_limit_h_max 18
_diffrn_reflns_limit_h_min -18
_diffrn_reflns_limit_k_max 19
_diffrn_reflns_limit_k_min -19
_diffrn_reflns_limit_l_max 29
_diffrn_reflns_limit_l_min -29
_diffrn_reflns_number 38446
_diffrn_reflns_theta_full 28.30
_diffrn_reflns_theta_max 28.30
_diffrn_reflns_theta_min 1.67
_exptl_absorpt_coefficient_mu 4.597
_exptl_absorpt_correction_T_max 0.745
_exptl_absorpt_correction_T_min 0.621
_exptl_absorpt_correction_type multi-scan
_exptl_absorpt_process_details SADABS
_exptl_crystal_colour colorless
_exptl_crystal_density_diffrn 1.714
_exptl_crystal_description prism
_exptl_crystal_F_000 2000
_exptl_crystal_size_max 0.07
_exptl_crystal_size_mid 0.05
_exptl_crystal_size_min 0.03
_refine_diff_density_max 3.605
_refine_diff_density_min -1.006
_refine_diff_density_rms 0.159
_refine_ls_extinction_method none
_refine_ls_goodness_of_fit_ref 1.062
_refine_ls_hydrogen_treatment constr
_refine_ls_matrix_type full
_refine_ls_number_parameters 460
_refine_ls_number_reflns 9780
_refine_ls_number_restraints 0
_refine_ls_restrained_S_all 1.062
_refine_ls_R_factor_all 0.0424
_refine_ls_R_factor_gt 0.0333
_refine_ls_shift/su_max 0.002
_refine_ls_shift/su_mean 0.000
_refine_ls_structure_factor_coef Fsqd
_refine_ls_weighting_details 'calc w=1/[\s^2^(Fo^2^)+(0.0488P)^2^+0.0000P] where P=(Fo^2^+2Fc^2^)/3'
_refine_ls_weighting_scheme calc
_refine_ls_wR_factor_gt 0.0808
_refine_ls_wR_factor_ref 0.0849
_reflns_number_gt 8133
_reflns_number_total 9780
_reflns_threshold_expression >2sigma(I)
_cod_data_source_file ic301869v_si_002_4.cif
_cod_data_source_block dias770m
_cod_database_code 4333557

loop_
_symmetry_equiv_pos_as_xyz
'x, y, z'
'-x, y+1/2, -z+1/2'
'-x, -y, -z'
'x, -y-1/2, z-1/2'

loop_
_atom_site_label
_atom_site_type_symbol
_atom_site_fract_x
_atom_site_fract_y
_atom_site_fract_z
_atom_site_U_iso_or_equiv
_atom_site_adp_type
_atom_site_occupancy
_atom_site_symmetry_multiplicity
_atom_site_calc_flag
_atom_site_refinement_flags
_atom_site_disorder_assembly
_atom_site_disorder_group
Au Au 0.269164(10) 0.812651(8) 0.942522(6) 0.01580(5) Uani 1 1 d . . .
N1 N 0.2197(2) 0.69358(18) 1.03381(15) 0.0164(6) Uani 1 1 d . . .
N2 N 0.1053(2) 0.66956(19) 0.92433(14) 0.0165(6) Uani 1 1 d . . .
C1 C 0.1385(3) 0.6293(2) 1.03376(17) 0.0202(7) Uani 1 1 d . . .
H1A H 0.0909 0.6607 1.0465 0.024 Uiso 1 1 calc R . .
H1B H 0.1743 0.5777 1.0651 0.024 Uiso 1 1 calc R . .
C2 C 0.0757(3) 0.5979(2) 0.95872(17) 0.0192(7) Uani 1 1 d . . .
H2A H 0.0992 0.5370 0.9534 0.023 Uiso 1 1 calc R . .
H2B H -0.0029 0.5970 0.9406 0.023 Uiso 1 1 calc R . .
C3 C 0.1925(3) 0.7184(2) 0.96966(17) 0.0153(6) Uani 1 1 d . . .
C4 C 0.3012(3) 0.7380(2) 1.09789(16) 0.0161(7) Uani 1 1 d . . .
C5 C 0.3985(3) 0.6905(2) 1.14050(19) 0.0194(7) Uani 1 1 d . . .
C6 C 0.4723(3) 0.7289(3) 1.20528(19) 0.0253(8) Uani 1 1 d . . .
H6 H 0.5375 0.6982 1.2351 0.030 Uiso 1 1 calc R . .
C7 C 0.4494(3) 0.8122(2) 1.2255(2) 0.0260(8) Uani 1 1 d . . .
H7 H 0.4989 0.8370 1.2689 0.031 Uiso 1 1 calc R . .
C8 C 0.3522(3) 0.8593(3) 1.18096(18) 0.0230(7) Uani 1 1 d . . .
H8 H 0.3379 0.9158 1.1946 0.028 Uiso 1 1 calc R . .
C9 C 0.2766(3) 0.8225(2) 1.11656(18) 0.0182(7) Uani 1 1 d . . .
C10 C 0.4248(3) 0.6013(3) 1.1158(2) 0.0263(8) Uani 1 1 d . . .
H10 H 0.3550 0.5717 1.0824 0.032 Uiso 1 1 calc R . .
C11 C 0.4915(4) 0.5320(3) 1.1746(2) 0.0383(10) Uani 1 1 d . . .
H11A H 0.5629 0.5573 1.2059 0.057 Uiso 1 1 calc R . .
H11B H 0.4991 0.4752 1.1552 0.057 Uiso 1 1 calc R . .
H11C H 0.4542 0.5201 1.1994 0.057 Uiso 1 1 calc R . .
C12 C 0.4856(4) 0.6242(3) 1.0777(2) 0.0433(12) Uani 1 1 d . . .
H12A H 0.4417 0.6653 1.0397 0.065 Uiso 1 1 calc R . .
H12B H 0.4990 0.5682 1.0601 0.065 Uiso 1 1 calc R . .
H12C H 0.5544 0.6533 1.1094 0.065 Uiso 1 1 calc R . .
C13 C 0.1688(3) 0.8743(2) 1.06953(18) 0.0200(7) Uani 1 1 d . . .
H13 H 0.1265 0.8381 1.0268 0.024 Uiso 1 1 calc R . .
C14 C 0.1003(3) 0.8828(3) 1.1035(2) 0.0297(9) Uani 1 1 d . . .
H14A H 0.0902 0.8226 1.1176 0.045 Uiso 1 1 calc R . .
H14B H 0.0300 0.9089 1.0710 0.045 Uiso 1 1 calc R . .
H14C H 0.1373 0.9222 1.1436 0.045 Uiso 1 1 calc R . .
C15 C 0.1914(4) 0.9695(3) 1.0491(2) 0.0298(9) Uani 1 1 d . . .
H15A H 0.1230 0.9986 1.0168 0.045 Uiso 1 1 calc R . .
H15B H 0.2349 0.9620 1.0278 0.045 Uiso 1 1 calc R . .
H15C H 0.2305 1.0073 1.0899 0.045 Uiso 1 1 calc R . .
C16 C 0.0587(3) 0.6719(2) 0.85036(17) 0.0163(7) Uani 1 1 d . . .
C17 C 0.1090(3) 0.6215(2) 0.82084(18) 0.0202(7) Uani 1 1 d . . .
C18 C 0.0600(3) 0.6245(3) 0.74858(19) 0.0246(8) Uani 1 1 d . . .
H18 H 0.0909 0.5910 0.7274 0.029 Uiso 1 1 calc R . .
C19 C -0.0334(3) 0.6763(3) 0.7081(2) 0.0263(8) Uani 1 1 d . . .
H19 H -0.0635 0.6787 0.6601 0.032 Uiso 1 1 calc R . .
C20 C -0.0830(3) 0.7249(2) 0.73810(19) 0.0240(8) Uani 1 1 d . . .
H20 H -0.1462 0.7592 0.7102 0.029 Uiso 1 1 calc R . .
C21 C -0.0385(3) 0.7227(2) 0.80971(18) 0.0197(7) Uani 1 1 d . . .
C22 C 0.2123(3) 0.5644(2) 0.86400(18) 0.0223(7) Uani 1 1 d . . .
H22 H 0.2298 0.5664 0.9124 0.027 Uiso 1 1 calc R . .
C23 C 0.3103(3) 0.6052(3) 0.8622(2) 0.0321(9) Uani 1 1 d . . .
H23A H 0.2970 0.6017 0.8157 0.048 Uiso 1 1 calc R . .
H23B H 0.3754 0.5708 0.8931 0.048 Uiso 1 1 calc R . .
H23C H 0.3200 0.6687 0.8768 0.048 Uiso 1 1 calc R . .
C24 C 0.1954(4) 0.4625(3) 0.8414(2) 0.0341(9) Uani 1 1 d . . .
H24A H 0.1307 0.4392 0.8397 0.051 Uiso 1 1 calc R . .
H24B H 0.2581 0.4270 0.8742 0.051 Uiso 1 1 calc R . .
H24C H 0.1869 0.4576 0.7961 0.051 Uiso 1 1 calc R . .
C25 C -0.0894(3) 0.7764(3) 0.84476(19) 0.0230(8) Uani 1 1 d . . .
H25 H -0.0701 0.7442 0.8881 0.028 Uiso 1 1 calc R . .
C26 C -0.0411(3) 0.8745(3) 0.8640(2) 0.0319(9) Uani 1 1 d . . .
H26A H 0.0375 0.8708 0.8923 0.048 Uiso 1 1 calc R . .
H26B H -0.0696 0.9054 0.8894 0.048 Uiso 1 1 calc R . .
H26C H -0.0612 0.9085 0.8224 0.048 Uiso 1 1 calc R . .
C27 C -0.2159(3) 0.7806(3) 0.7999(2) 0.0324(9) Uani 1 1 d . . .
H27A H -0.2373 0.8196 0.7603 0.049 Uiso 1 1 calc R . .
H27B H -0.2447 0.8053 0.8271 0.049 Uiso 1 1 calc R . .
H27C H -0.2445 0.7194 0.7845 0.049 Uiso 1 1 calc R . .
C28 C 0.3783(3) 0.8785(2) 0.91230(18) 0.0222(7) Uani 1 1 d . . .
C29 C 0.3173(3) 0.9391(3) 0.90995(18) 0.0225(7) Uani 1 1 d . . .
C30 C 0.2721(4) 1.0329(3) 0.9002(2) 0.0325(9) Uani 1 1 d . B .
H30A H 0.2723 1.0524 0.9417 0.039 Uiso 1 1 calc R . .
H30B H 0.1967 1.0336 0.8616 0.039 Uiso 1 1 calc R . .
C31 C 0.3414(4) 1.0989(3) 0.8857(3) 0.0444(12) Uani 1 1 d . . .
H31A H 0.2926 1.1479 0.8567 0.053 Uiso 1 1 calc R A 1
H31B H 0.3936 1.1271 0.9299 0.053 Uiso 1 1 calc R A 1
C32 C 0.4013(8) 1.0715(5) 0.8552(6) 0.031(2) Uani 0.541(15) 1 d P B 1
H32A H 0.4202 1.1274 0.8398 0.037 Uiso 0.541(15) 1 calc PR B 1
H32B H 0.3512 1.0370 0.8136 0.037 Uiso 0.541(15) 1 calc PR B 1
C33 C 0.5074(8) 1.0136(6) 0.8946(7) 0.029(2) Uani 0.541(15) 1 d P B 1
H33A H 0.5606 1.0445 0.8865 0.035 Uiso 0.541(15) 1 calc PR B 1
H33B H 0.5330 1.0221 0.9435 0.035 Uiso 0.541(15) 1 calc PR B 1
C32A C 0.4541(9) 1.0711(6) 0.8968(7) 0.028(3) Uani 0.459(15) 1 d P B 2
H32C H 0.5002 1.0557 0.9457 0.033 Uiso 0.459(15) 1 calc PR B 2
H32D H 0.4851 1.1266 0.8893 0.033 Uiso 0.459(15) 1 calc PR B 2
C33A C 0.4707(9) 0.9920(7) 0.8555(7) 0.027(2) Uani 0.459(15) 1 d P B 2
H33C H 0.3984 0.9767 0.8167 0.032 Uiso 0.459(15) 1 calc PR B 2
H33D H 0.5117 1.0185 0.8359 0.032 Uiso 0.459(15) 1 calc PR B 2
C34 C 0.5206(5) 0.9103(3) 0.8859(4) 0.0612(16) Uani 1 1 d . . .
H34A H 0.4947 0.9004 0.8370 0.073 Uiso 1 1 calc R B 1
H34B H 0.5989 0.8977 0.9110 0.073 Uiso 1 1 calc R B 1
C35 C 0.4680(3) 0.8364(3) 0.9070(2) 0.0284(9) Uani 1 1 d . B .
H35A H 0.4394 0.7872 0.8726 0.034 Uiso 1 1 calc R . .
H35B H 0.5222 0.8100 0.9514 0.034 Uiso 1 1 calc R . .
Sb Sb 0.77868(2) 0.816006(16) 0.481982(13) 0.02231(7) Uani 1 1 d . . .
F1 F 0.8235(2) 0.88879(18) 0.43182(14) 0.0460(7) Uani 1 1 d . . .
F2 F 0.9105(2) 0.8439(2) 0.56422(13) 0.0471(7) Uani 1 1 d . . .
F3 F 0.7360(2) 0.7453(2) 0.53343(14) 0.0571(8) Uani 1 1 d . . .
F4 F 0.6482(2) 0.7885(2) 0.39950(13) 0.0484(7) Uani 1 1 d . . .
F5 F 0.8467(3) 0.7135(2) 0.46959(15) 0.0625(9) Uani 1 1 d . . .
F6 F 0.7144(2) 0.92125(19) 0.49453(14) 0.0509(7) Uani 1 1 d . . .
Cl1 Cl 0.23346(9) 0.81164(7) 0.73022(6) 0.0395(3) Uani 1 1 d . . .
Cl2 Cl 0.12268(11) 0.98784(9) 0.70327(8) 0.0701(5) Uani 1 1 d . . .
C36 C 0.1197(3) 0.8698(3) 0.7218(2) 0.0361(10) Uani 1 1 d . . .
H36A H 0.1189 0.8640 0.7647 0.043 Uiso 1 1 calc R . .
H36B H 0.0530 0.8419 0.6847 0.043 Uiso 1 1 calc R . .

loop_
_atom_site_aniso_label
_atom_site_aniso_U_11
_atom_site_aniso_U_22
_atom_site_aniso_U_33
_atom_site_aniso_U_23
_atom_site_aniso_U_13
_atom_site_aniso_U_12
Au 0.01581(8) 0.01620(8) 0.01604(8) 0.00048(5) 0.00864(6) -0.00072(5)
N1 0.0194(15) 0.0155(14) 0.0146(13) -0.0006(11) 0.0089(12) -0.0006(11)
N2 0.0182(14) 0.0159(14) 0.0155(14) -0.0010(10) 0.0086(12) -0.0010(11)
C1 0.0188(17) 0.0244(18) 0.0169(17) -0.0002(14) 0.0089(14) -0.0045(14)
C2 0.0197(17) 0.0204(17) 0.0196(17) -0.0009(13) 0.0117(15) -0.0026(13)
C3 0.0149(16) 0.0138(15) 0.0174(16) -0.0006(12) 0.0084(14) 0.0032(12)
C4 0.0176(16) 0.0179(17) 0.0132(15) 0.0008(12) 0.0083(13) -0.0017(13)
C5 0.0205(18) 0.0195(18) 0.0210(17) 0.0055(13) 0.0127(15) 0.0004(13)
C6 0.0171(18) 0.027(2) 0.0244(19) 0.0054(15) 0.0055(15) 0.0000(15)
C7 0.0231(19) 0.029(2) 0.0187(18) -0.0025(14) 0.0058(16) -0.0076(15)
C8 0.0277(19) 0.0203(18) 0.0200(17) -0.0030(14) 0.0117(16) -0.0043(15)
C9 0.0199(17) 0.0178(17) 0.0177(17) 0.0011(13) 0.0102(14) -0.0004(13)
C10 0.027(2) 0.0237(19) 0.028(2) 0.0011(15) 0.0143(17) 0.0063(15)
C11 0.048(3) 0.031(2) 0.041(2) 0.0102(19) 0.026(2) 0.014(2)
C12 0.055(3) 0.048(3) 0.042(3) 0.018(2) 0.035(2) 0.028(2)
C13 0.0227(18) 0.0194(17) 0.0183(17) 0.0006(13) 0.0108(15) 0.0046(14)
C14 0.032(2) 0.027(2) 0.035(2) 0.0073(17) 0.0214(19) 0.0073(17)
C15 0.039(2) 0.0208(19) 0.033(2) 0.0075(16) 0.0209(19) 0.0055(17)
C16 0.0175(17) 0.0132(16) 0.0169(16) -0.0040(12) 0.0080(14) -0.0052(12)
C17 0.0264(19) 0.0181(17) 0.0203(17) -0.0038(14) 0.0149(15) -0.0039(14)
C18 0.033(2) 0.0231(19) 0.0241(19) -0.0064(15) 0.0193(17) -0.0024(15)
C19 0.032(2) 0.029(2) 0.0174(18) 0.0003(14) 0.0120(17) -0.0070(16)
C20 0.0244(19) 0.0181(18) 0.0228(18) 0.0028(14) 0.0073(16) -0.0018(14)
C21 0.0183(17) 0.0153(16) 0.0234(18) 0.0006(14) 0.0093(15) -0.0045(13)
C22 0.0259(18) 0.0229(18) 0.0215(17) -0.0033(14) 0.0146(15) 0.0041(15)
C23 0.028(2) 0.028(2) 0.044(2) 0.0026(18) 0.0213(19) 0.0070(17)
C24 0.042(2) 0.025(2) 0.037(2) -0.0044(17) 0.021(2) 0.0024(18)
C25 0.0220(18) 0.0256(19) 0.0207(18) 0.0042(15) 0.0104(15) 0.0069(15)
C26 0.033(2) 0.025(2) 0.032(2) -0.0043(17) 0.0125(18) 0.0065(17)
C27 0.022(2) 0.040(2) 0.033(2) 0.0056(18) 0.0128(18) 0.0067(17)
C28 0.0231(18) 0.0203(18) 0.0235(18) 0.0018(14) 0.0120(16) -0.0056(14)
C29 0.0226(18) 0.0250(19) 0.0207(17) -0.0005(15) 0.0116(15) -0.0058(15)
C30 0.047(3) 0.022(2) 0.041(2) 0.0067(17) 0.032(2) 0.0045(18)
C31 0.036(2) 0.023(2) 0.072(3) 0.011(2) 0.026(2) 0.0005(18)
C32 0.026(5) 0.035(4) 0.028(6) 0.007(4) 0.012(5) -0.008(3)
C33 0.025(4) 0.021(4) 0.046(6) 0.008(4) 0.022(5) -0.008(3)
C32A 0.028(6) 0.023(5) 0.028(6) 0.000(4) 0.012(5) -0.012(4)
C33A 0.026(5) 0.028(5) 0.033(6) 0.003(4) 0.019(5) -0.003(4)
C34 0.079(4) 0.034(3) 0.120(5) -0.008(3) 0.086(4) -0.011(3)
C35 0.023(2) 0.034(2) 0.033(2) 0.0059(17) 0.0178(18) 0.0002(16)
Sb 0.02173(13) 0.02169(13) 0.02145(13) -0.00065(9) 0.00962(11) -0.00216(9)
F1 0.0433(15) 0.0511(16) 0.0514(16) 0.0122(13) 0.0298(14) -0.0064(13)
F2 0.0299(14) 0.0563(17) 0.0340(14) -0.0062(12) 0.0013(12) -0.0042(12)
F3 0.0619(19) 0.067(2) 0.0445(16) 0.0188(15) 0.0285(15) -0.0159(15)
F4 0.0364(15) 0.0600(17) 0.0286(13) -0.0041(12) 0.0023(12) -0.0191(13)
F5 0.088(2) 0.0474(17) 0.0461(17) 0.0032(14) 0.0304(17) 0.0361(17)
F6 0.0581(17) 0.0518(17) 0.0431(15) 0.0005(13) 0.0262(14) 0.0247(14)
Cl1 0.0370(6) 0.0384(6) 0.0385(6) -0.0089(4) 0.0162(5) 0.0084(4)
Cl2 0.0522(8) 0.0305(6) 0.0734(9) -0.0045(6) -0.0065(7) 0.0092(6)
C36 0.025(2) 0.043(3) 0.037(2) -0.0059(19) 0.0134(19) 0.0017(18)

loop_
_atom_type_symbol
_atom_type_description
_atom_type_scat_dispersion_real
_atom_type_scat_dispersion_imag
_atom_type_scat_source
C C 0.0033 0.0016 'International Tables Vol C Tables 4.2.6.8 and 6.1.1.4'
H H 0.0000 0.0000 'International Tables Vol C Tables 4.2.6.8 and 6.1.1.4'
Au Au -2.0133 8.8022 'International Tables Vol C Tables 4.2.6.8 and 6.1.1.4'
Cl Cl 0.1484 0.1585 'International Tables Vol C Tables 4.2.6.8 and 6.1.1.4'
F F 0.0171 0.0103 'International Tables Vol C Tables 4.2.6.8 and 6.1.1.4'
N N 0.0061 0.0033 'International Tables Vol C Tables 4.2.6.8 and 6.1.1.4'
Sb Sb -0.5866 1.5461 'International Tables Vol C Tables 4.2.6.8 and 6.1.1.4'

loop_
_geom_angle_atom_site_label_1
_geom_angle_atom_site_label_2
_geom_angle_atom_site_label_3
_geom_angle
C3 Au C28 163.05(13)
C3 Au C29 164.78(13)
C28 Au C29 32.00(13)
C3 N1 C4 126.2(3)
C3 N1 C1 112.0(3)
C4 N1 C1 120.2(3)
C3 N2 C16 124.4(3)
C3 N2 C2 112.1(3)
C16 N2 C2 122.3(3)
N1 C1 C2 101.7(3)
N1 C1 H1A 111.4
C2 C1 H1A 111.4
N1 C1 H1B 111.4
C2 C1 H1B 111.4
H1A C1 H1B 109.3
N2 C2 C1 101.9(3)
N2 C2 H2A 111.4
C1 C2 H2A 111.4
N2 C2 H2B 111.4
C1 C2 H2B 111.4
H2A C2 H2B 109.2
N2 C3 N1 108.8(3)
N2 C3 Au 124.1(2)
N1 C3 Au 127.1(2)
C5 C4 C9 122.7(3)
C5 C4 N1 117.8(3)
C9 C4 N1 119.3(3)
C4 C5 C6 117.8(3)
C4 C5 C10 120.7(3)
C6 C5 C10 121.5(3)
C7 C6 C5 120.7(3)
C7 C6 H6 119.7
C5 C6 H6 119.7
C6 C7 C8 120.1(3)
C6 C7 H7 119.9
C8 C7 H7 119.9
C9 C8 C7 120.6(3)
C9 C8 H8 119.7
C7 C8 H8 119.7
C8 C9 C4 118.0(3)
C8 C9 C13 119.5(3)
C4 C9 C13 122.5(3)
C5 C10 C12 109.4(3)
C5 C10 C11 113.5(3)
C12 C10 C11 110.1(3)
C5 C10 H10 107.9
C12 C10 H10 107.9
C11 C10 H10 107.9
C10 C11 H11A 109.5
C10 C11 H11B 109.5
H11A C11 H11B 109.5
C10 C11 H11C 109.5
H11A C11 H11C 109.5
H11B C11 H11C 109.5
C10 C12 H12A 109.5
C10 C12 H12B 109.5
H12A C12 H12B 109.5
C10 C12 H12C 109.5
H12A C12 H12C 109.5
H12B C12 H12C 109.5
C14 C13 C9 111.3(3)
C14 C13 C15 111.3(3)
C9 C13 C15 110.9(3)
C14 C13 H13 107.7
C9 C13 H13 107.7
C15 C13 H13 107.7
C13 C14 H14A 109.5
C13 C14 H14B 109.5
H14A C14 H14B 109.5
C13 C14 H14C 109.5
H14A C14 H14C 109.5
H14B C14 H14C 109.5
C13 C15 H15A 109.5
C13 C15 H15B 109.5
H15A C15 H15B 109.5
C13 C15 H15C 109.5
H15A C15 H15C 109.5
H15B C15 H15C 109.5
C17 C16 C21 122.2(3)
C17 C16 N2 119.2(3)
C21 C16 N2 118.5(3)
C18 C17 C16 117.4(3)
C18 C17 C22 119.8(3)
C16 C17 C22 122.7(3)
C19 C18 C17 121.1(3)
C19 C18 H18 119.4
C17 C18 H18 119.4
C18 C19 C20 120.7(3)
C18 C19 H19 119.7
C20 C19 H19 119.7
C19 C20 C21 120.4(3)
C19 C20 H20 119.8
C21 C20 H20 119.8
C20 C21 C16 118.1(3)
C20 C21 C25 122.0(3)
C16 C21 C25 119.9(3)
C17 C22 C23 111.5(3)
C17 C22 C24 112.0(3)
C23 C22 C24 110.6(3)
C17 C22 H22 107.5
C23 C22 H22 107.5
C24 C22 H22 107.5
C22 C23 H23A 109.5
C22 C23 H23B 109.5
H23A C23 H23B 109.5
C22 C23 H23C 109.5
H23A C23 H23C 109.5
H23B C23 H23C 109.5
C22 C24 H24A 109.5
C22 C24 H24B 109.5
H24A C24 H24B 109.5
C22 C24 H24C 109.5
H24A C24 H24C 109.5
H24B C24 H24C 109.5
C21 C25 C26 110.7(3)
C21 C25 C27 112.6(3)
C26 C25 C27 110.4(3)
C21 C25 H25 107.6
C26 C25 H25 107.6
C27 C25 H25 107.6
C25 C26 H26A 109.5
C25 C26 H26B 109.5
H26A C26 H26B 109.5
C25 C26 H26C 109.5
H26A C26 H26C 109.5
H26B C26 H26C 109.5
C25 C27 H27A 109.5
C25 C27 H27B 109.5
H27A C27 H27B 109.5
C25 C27 H27C 109.5
H27A C27 H27C 109.5
H27B C27 H27C 109.5
C29 C28 C35 157.5(4)
C29 C28 Au 74.1(2)
C35 C28 Au 128.4(3)
C28 C29 C30 157.0(4)
C28 C29 Au 73.9(2)
C30 C29 Au 129.0(3)
C29 C30 C31 109.3(3)
C29 C30 H30A 109.8
C31 C30 H30A 109.8
C29 C30 H30B 109.8
C31 C30 H30B 109.8
H30A C30 H30B 108.3
C32 C31 C30 123.5(5)
C32 C31 C32A 33.0(4)
C30 C31 C32A 122.3(5)
C32 C31 H31A 106.5
C30 C31 H31A 106.5
C32A C31 H31A 128.5
C32 C31 H31B 106.5
C30 C31 H31B 106.5
C32A C31 H31B 76.2
H31A C31 H31B 106.5
C31 C32 C33 122.3(10)
C31 C32 H32A 106.8
C33 C32 H32A 106.8
C31 C32 H32B 106.8
C33 C32 H32B 106.8
H32A C32 H32B 106.6
C34 C33 C32 127.2(10)
C34 C33 H33A 105.5
C32 C33 H33A 105.5
C34 C33 H33B 105.5
C32 C33 H33B 105.5
H33A C33 H33B 106.1
C31 C32A C33A 123.7(10)
C31 C32A H32C 106.4
C33A C32A H32C 106.4
C31 C32A H32D 106.4
C33A C32A H32D 106.4
H32C C32A H32D 106.5
C34 C33A C32A 122.4(12)
C34 C33A H33C 106.7
C32A C33A H33C 106.7
C34 C33A H33D 106.7
C32A C33A H33D 106.7
H33C C33A H33D 106.6
C33A C34 C35 123.6(6)
C33A C34 C33 32.1(4)
C35 C34 C33 122.5(5)
C33A C34 H34A 76.5
C35 C34 H34A 106.7
C33 C34 H34A 106.7
C33A C34 H34B 126.7
C35 C34 H34B 106.7
C33 C34 H34B 106.7
H34A C34 H34B 106.6
C28 C35 C34 108.7(3)
C28 C35 H35A 110.0
C34 C35 H35A 110.0
C28 C35 H35B 110.0
C34 C35 H35B 110.0
H35A C35 H35B 108.3
F3 Sb F5 90.80(15)
F3 Sb F4 91.38(12)
F5 Sb F4 90.54(14)
F3 Sb F6 90.83(14)
F5 Sb F6 178.01(15)
F4 Sb F6 90.56(13)
F3 Sb F1 178.79(13)
F5 Sb F1 89.75(14)
F4 Sb F1 89.69(12)
F6 Sb F1 88.60(13)
F3 Sb F2 89.24(13)
F5 Sb F2 89.21(14)
F4 Sb F2 179.33(13)
F6 Sb F2 89.67(12)
F1 Sb F2 89.69(12)
Cl1 C36 Cl2 111.1(2)
Cl1 C36 H36A 109.4
Cl2 C36 H36A 109.4
Cl1 C36 H36B 109.4
Cl2 C36 H36B 109.4
H36A C36 H36B 108.0

loop_
_geom_bond_atom_site_label_1
_geom_bond_atom_site_label_2
_geom_bond_distance
Au C3 2.022(3)
Au C28 2.199(3)
Au C29 2.201(4)
N1 C3 1.332(4)
N1 C4 1.451(4)
N1 C1 1.479(4)
N2 C3 1.329(4)
N2 C16 1.435(4)
N2 C2 1.475(4)
C1 C2 1.512(5)
C1 H1A 0.9700
C1 H1B 0.9700
C2 H2A 0.9700
C2 H2B 0.9700
C4 C5 1.390(5)
C4 C9 1.392(5)
C5 C6 1.396(5)
C5 C10 1.523(5)
C6 C7 1.383(5)
C6 H6 0.9300
C7 C8 1.394(5)
C7 H7 0.9300
C8 C9 1.387(5)
C8 H8 0.9300
C9 C13 1.534(5)
C10 C12 1.530(5)
C10 C11 1.533(5)
C10 H10 0.9800
C11 H11A 0.9600
C11 H11B 0.9600
C11 H11C 0.9600
C12 H12A 0.9600
C12 H12B 0.9600
C12 H12C 0.9600
C13 C14 1.517(5)
C13 C15 1.534(5)
C13 H13 0.9800
C14 H14A 0.9600
C14 H14B 0.9600
C14 H14C 0.9600
C15 H15A 0.9600
C15 H15B 0.9600
C15 H15C 0.9600
C16 C17 1.401(5)
C16 C21 1.407(5)
C17 C18 1.396(5)
C17 C22 1.519(5)
C18 C19 1.381(5)
C18 H18 0.9300
C19 C20 1.387(5)
C19 H19 0.9300
C20 C21 1.390(5)
C20 H20 0.9300
C21 C25 1.523(5)
C22 C23 1.528(5)
C22 C24 1.536(5)
C22 H22 0.9800
C23 H23A 0.9600
C23 H23B 0.9600
C23 H23C 0.9600
C24 H24A 0.9600
C24 H24B 0.9600
C24 H24C 0.9600
C25 C26 1.536(5)
C25 C27 1.543(5)
C25 H25 0.9800
C26 H26A 0.9600
C26 H26B 0.9600
C26 H26C 0.9600
C27 H27A 0.9600
C27 H27B 0.9600
C27 H27C 0.9600
C28 C29 1.213(5)
C28 C35 1.470(5)
C29 C30 1.468(5)
C30 C31 1.520(6)
C30 H30A 0.9700
C30 H30B 0.9700
C31 C32 1.393(9)
C31 C32A 1.539(11)
C31 H31A 0.9700
C31 H31B 0.9700
C32 C33 1.542(14)
C32 H32A 0.9700
C32 H32B 0.9700
C33 C34 1.530(10)
C33 H33A 0.9700
C33 H33B 0.9700
C32A C33A 1.562(16)
C32A H32C 0.9700
C32A H32D 0.9700
C33A C34 1.365(10)
C33A H33C 0.9700
C33A H33D 0.9700
C34 C35 1.511(6)
C34 H34A 0.9700
C34 H34B 0.9700
C35 H35A 0.9700
C35 H35B 0.9700
Sb F3 1.859(3)
Sb F5 1.866(3)
Sb F4 1.866(2)
Sb F6 1.867(2)
Sb F1 1.873(2)
Sb F2 1.874(2)
Cl1 C36 1.742(4)
Cl2 C36 1.761(5)
C36 H36A 0.9700
C36 H36B 0.9700
